data_2222777
loop_
_publ_author_name
'Wu, De-Hong'
'Hu, Ling'

_publ_section_title
;
 3,5-Bis(ethoxycarbonyl)-2,6-dimethyl-1,4-dihydropyridine-4-carboxylic
 acid
;
_journal_issue 8
_journal_name_full 'Acta Crystallographica Section E'
_journal_page_first o1748
_journal_paper_doi 10.1107/S1600536809024945
_journal_volume 65
_journal_year 2009
_chemical_formula_iupac 'C14 H19 N O6'
_chemical_formula_moiety 'C14 H19 N O6'
_chemical_formula_sum 'C14 H19 N O6'
_chemical_formula_weight 297.30
_chemical_name_systematic
;
3,5-Bis(ethoxycarbonyl)-2,6-dimethyl-1,4-dihydropyridine-4-carboxylic acid
;
_space_group_IT_number 2
_symmetry_cell_setting triclinic
_symmetry_space_group_name_Hall '-P 1'
_symmetry_space_group_name_H-M 'P -1'
_atom_sites_solution_hydrogens geom
_atom_sites_solution_primary direct
_atom_sites_solution_secondary difmap
_audit_creation_method SHELXL-97
_cell_angle_alpha 104.10(3)
_cell_angle_beta 97.808(9)
_cell_angle_gamma 111.658(10)
_cell_formula_units_Z 2
_cell_length_a 7.445(4)
_cell_length_b 9.864(5)
_cell_length_c 11.908(2)
_cell_measurement_reflns_used 2034
_cell_measurement_temperature 291(2)
_cell_measurement_theta_max 27.45
_cell_measurement_theta_min 2.34
_cell_volume 763.1(6)
_computing_cell_refinement 'CrystalClear (Rigaku, 2005)'
_computing_data_collection 'CrystalClear (Rigaku, 2005)'
_computing_data_reduction 'CrystalClear (Rigaku, 2005)'
_computing_molecular_graphics 'SHELXTL (Sheldrick, 2008)'
_computing_publication_material 'SHELXTL (Sheldrick, 2008)'
_computing_structure_refinement 'SHELXL97 (Sheldrick, 2008)'
_computing_structure_solution 'SHELXS97 (Sheldrick, 2008)'
_diffrn_ambient_temperature 291(2)
_diffrn_detector_area_resol_mean 13.6612
_diffrn_measured_fraction_theta_full 0.991
_diffrn_measured_fraction_theta_max 0.991
_diffrn_measurement_device_type 'Rigaku SCXmini'
_diffrn_measurement_method \w
_diffrn_radiation_monochromator graphite
_diffrn_radiation_source 'fine-focus sealed tube'
_diffrn_radiation_type MoK\a
_diffrn_radiation_wavelength 0.71073
_diffrn_reflns_av_R_equivalents 0.0288
_diffrn_reflns_av_sigmaI/netI 0.0312
_diffrn_reflns_limit_h_max 9
_diffrn_reflns_limit_h_min -9
_diffrn_reflns_limit_k_max 12
_diffrn_reflns_limit_k_min -12
_diffrn_reflns_limit_l_max 14
_diffrn_reflns_limit_l_min -14
_diffrn_reflns_number 6950
_diffrn_reflns_theta_full 25.99
_diffrn_reflns_theta_max 25.99
_diffrn_reflns_theta_min 3.04
_exptl_absorpt_coefficient_mu 0.102
_exptl_absorpt_correction_T_max 0.970
_exptl_absorpt_correction_T_min 0.960
_exptl_absorpt_correction_type multi-scan
_exptl_absorpt_process_details '(CrystalClear; Rigaku, 2005)'
_exptl_crystal_colour colourless
_exptl_crystal_density_diffrn 1.294
_exptl_crystal_density_method 'not measured'
_exptl_crystal_description block
_exptl_crystal_F_000 316
_exptl_crystal_size_max 0.36
_exptl_crystal_size_mid 0.30
_exptl_crystal_size_min 0.28
_refine_diff_density_max 0.292
_refine_diff_density_min -0.237
_refine_ls_extinction_method none
_refine_ls_goodness_of_fit_ref 1.077
_refine_ls_hydrogen_treatment constr
_refine_ls_matrix_type full
_refine_ls_number_parameters 199
_refine_ls_number_reflns 2969
_refine_ls_number_restraints 2
_refine_ls_restrained_S_all 1.077
_refine_ls_R_factor_all 0.0783
_refine_ls_R_factor_gt 0.0627
_refine_ls_shift/su_max 0.000
_refine_ls_shift/su_mean 0.000
_refine_ls_structure_factor_coef Fsqd
_refine_ls_weighting_details 'calc w=1/[\s^2^(Fo^2^)+(0.115P)^2^+0.1066P] where P=(Fo^2^+2Fc^2^)/3'
_refine_ls_weighting_scheme calc
_refine_ls_wR_factor_gt 0.1802
_refine_ls_wR_factor_ref 0.1969
_reflns_number_gt 2241
_reflns_number_total 2969
_reflns_threshold_expression I>2\s(I)
_cod_data_source_file kj2129.cif
_cod_data_source_block I
_cod_original_cell_volume 763.2(6)
_cod_database_code 2222777
_cod_database_fobs_code 2222777

loop_
_symmetry_equiv_pos_as_xyz
'x, y, z'
'-x, -y, -z'

loop_
_atom_site_type_symbol
_atom_site_label
_atom_site_fract_x
_atom_site_fract_y
_atom_site_fract_z
_atom_site_U_iso_or_equiv
_atom_site_adp_type
_atom_site_calc_flag
_atom_site_refinement_flags
_atom_site_occupancy
_atom_site_disorder_assembly
_atom_site_disorder_group
C C1 0.5752(3) 0.3833(2) 0.24556(18) 0.0403(5) Uani d . 1 . .
H H1A 0.4891 0.4029 0.2968 0.048 Uiso calc R 1 . .
C C2 0.5338(3) 0.4308(2) 0.13568(18) 0.0418(5) Uani d . 1 . .
C C3 0.7927(3) 0.4825(2) 0.31506(19) 0.0471(5) Uani d . 1 . .
C C4 0.9329(3) 0.4276(3) 0.29898(19) 0.0482(5) Uani d . 1 . .
C C5 0.6783(3) 0.1670(2) 0.19748(19) 0.0447(5) Uani d . 1 . .
C C6 0.5295(3) 0.2141(2) 0.21075(17) 0.0403(5) Uani d . 1 . .
C C7 1.1547(3) 0.5129(3) 0.3518(3) 0.0700(7) Uani d . 1 . .
H H7A 1.1858 0.6168 0.3980 0.105 Uiso calc R 1 . .
H H7B 1.2223 0.5136 0.2887 0.105 Uiso calc R 1 . .
H H7C 1.1974 0.4627 0.4026 0.105 Uiso calc R 1 . .
C C8 0.8460(4) 0.6388(3) 0.3946(2) 0.0691(7) Uani d . 1 A .
C C9 0.7022(9) 0.7955(6) 0.5064(4) 0.0796(16) Uani d PD 0.742(10) A 2
H H9A 0.8340 0.8514 0.5609 0.096 Uiso calc PR 0.742(10) A 2
H H9B 0.6041 0.7752 0.5532 0.096 Uiso calc PR 0.742(10) A 2
C C10 0.6670(9) 0.8858(5) 0.4323(6) 0.109(2) Uani d PD 0.742(10) A 2
H H10D 0.6721 0.9802 0.4824 0.164 Uiso calc PR 0.742(10) A 2
H H10E 0.5379 0.8281 0.3771 0.164 Uiso calc PR 0.742(10) A 2
H H10F 0.7678 0.9085 0.3887 0.164 Uiso calc PR 0.742(10) A 2
C C11 0.6588(4) 0.0046(3) 0.1497(3) 0.0639(7) Uani d . 1 . .
H H11A 0.5206 -0.0659 0.1283 0.096 Uiso calc R 1 . .
H H11B 0.7320 -0.0178 0.2100 0.096 Uiso calc R 1 . .
H H11C 0.7114 -0.0059 0.0804 0.096 Uiso calc R 1 . .
C C12 0.3169(3) 0.1123(2) 0.18269(19) 0.0439(5) Uani d . 1 . .
C C13 0.0631(4) -0.1451(3) 0.1230(3) 0.0734(8) Uani d . 1 . .
H H13A -0.0118 -0.1280 0.0588 0.088 Uiso calc R 1 . .
H H13B 0.0062 -0.1315 0.1913 0.088 Uiso calc R 1 . .
C C14 0.0555(5) -0.3023(3) 0.0839(4) 0.0916(11) Uani d . 1 . .
H H14A -0.0808 -0.3768 0.0618 0.137 Uiso calc R 1 . .
H H14B 0.1301 -0.3177 0.1482 0.137 Uiso calc R 1 . .
H H14C 0.1121 -0.3142 0.0164 0.137 Uiso calc R 1 . .
C C9' 0.7854(18) 0.8432(14) 0.4818(12) 0.065(4) Uiso d PD 0.258(10) A 1
H H9'A 0.8895 0.8831 0.5551 0.078 Uiso calc PR 0.258(10) A 1
H H9'B 0.8364 0.8910 0.4238 0.078 Uiso calc PR 0.258(10) A 1
C C10' 0.5997(16) 0.8597(14) 0.5033(11) 0.070(4) Uiso d PD 0.258(10) A 1
H H10A 0.6312 0.9662 0.5417 0.105 Uiso calc PR 0.258(10) A 1
H H10B 0.5459 0.8009 0.5538 0.105 Uiso calc PR 0.258(10) A 1
H H10C 0.5030 0.8227 0.4283 0.105 Uiso calc PR 0.258(10) A 1
N N1 0.8729(2) 0.2761(2) 0.23053(18) 0.0502(5) Uani d . 1 . .
H H1D 0.9620 0.2484 0.2073 0.060 Uiso calc R 1 . .
O O1 0.5162(3) 0.35326(19) 0.03480(14) 0.0690(5) Uani d . 1 . .
O O2 0.5283(3) 0.56518(19) 0.15897(15) 0.0760(6) Uani d . 1 . .
H H2A 0.5144 0.5865 0.0969 0.114 Uiso calc R 1 . .
O O3 1.0104(4) 0.7427(3) 0.4291(3) 0.1314(12) Uani d . 1 . .
O O4 0.6867(3) 0.6538(2) 0.42828(16) 0.0787(6) Uani d . 1 . .
O O5 0.1878(2) 0.16074(18) 0.18443(16) 0.0603(5) Uani d . 1 . .
O O6 0.2733(2) -0.03741(17) 0.15535(18) 0.0639(5) Uani d . 1 . .

loop_
_atom_site_aniso_label
_atom_site_aniso_U_11
_atom_site_aniso_U_22
_atom_site_aniso_U_33
_atom_site_aniso_U_12
_atom_site_aniso_U_13
_atom_site_aniso_U_23
C1 0.0385(10) 0.0393(10) 0.0487(11) 0.0212(8) 0.0147(8) 0.0137(8)
C2 0.0404(10) 0.0340(10) 0.0518(12) 0.0200(8) 0.0104(8) 0.0091(9)
C3 0.0447(11) 0.0448(11) 0.0502(12) 0.0201(9) 0.0089(9) 0.0117(9)
C4 0.0402(11) 0.0529(12) 0.0527(12) 0.0210(9) 0.0110(9) 0.0169(10)
C5 0.0443(11) 0.0453(11) 0.0554(12) 0.0265(9) 0.0186(9) 0.0191(9)
C6 0.0391(10) 0.0404(10) 0.0485(11) 0.0221(9) 0.0143(8) 0.0159(9)
C7 0.0421(12) 0.0737(17) 0.0839(18) 0.0226(12) 0.0055(11) 0.0162(14)
C8 0.0668(16) 0.0540(14) 0.0696(16) 0.0268(13) -0.0015(12) -0.0009(12)
C9 0.102(4) 0.070(3) 0.062(2) 0.047(3) 0.017(2) -0.004(2)
C10 0.120(4) 0.052(2) 0.130(5) 0.029(3) 0.012(4) 0.007(3)
C11 0.0567(14) 0.0494(13) 0.0981(19) 0.0345(12) 0.0273(13) 0.0212(13)
C12 0.0423(11) 0.0406(11) 0.0555(12) 0.0228(9) 0.0169(9) 0.0160(9)
C13 0.0475(13) 0.0486(14) 0.124(2) 0.0173(11) 0.0306(14) 0.0259(15)
C14 0.0775(19) 0.0460(14) 0.148(3) 0.0191(14) 0.043(2) 0.0279(17)
N1 0.0374(9) 0.0496(10) 0.0691(12) 0.0240(8) 0.0191(8) 0.0161(9)
O1 0.1177(15) 0.0498(9) 0.0501(10) 0.0486(10) 0.0179(9) 0.0143(8)
O2 0.1359(18) 0.0542(10) 0.0573(10) 0.0630(12) 0.0200(10) 0.0166(8)
O3 0.0760(15) 0.0632(14) 0.184(3) 0.0120(12) -0.0075(16) -0.0318(16)
O4 0.0949(14) 0.0754(13) 0.0623(11) 0.0545(11) 0.0071(10) -0.0064(9)
O5 0.0400(8) 0.0500(9) 0.0941(13) 0.0261(7) 0.0178(8) 0.0163(8)
O6 0.0432(8) 0.0396(8) 0.1140(14) 0.0194(7) 0.0259(9) 0.0266(9)

loop_
_atom_type_symbol
_atom_type_description
_atom_type_scat_dispersion_real
_atom_type_scat_dispersion_imag
_atom_type_scat_source
C C 0.0033 0.0016 'International Tables Vol C Tables 4.2.6.8 and 6.1.1.4'
H H 0.0000 0.0000 'International Tables Vol C Tables 4.2.6.8 and 6.1.1.4'
N N 0.0061 0.0033 'International Tables Vol C Tables 4.2.6.8 and 6.1.1.4'
O O 0.0106 0.0060 'International Tables Vol C Tables 4.2.6.8 and 6.1.1.4'

loop_
_geom_angle_atom_site_label_1
_geom_angle_atom_site_label_2
_geom_angle_atom_site_label_3
_geom_angle_site_symmetry_1
_geom_angle_site_symmetry_3
_geom_angle
_geom_angle_publ_flag
C6 C1 C2 . . 111.10(16) ?
C6 C1 C3 . . 111.42(16) ?
C2 C1 C3 . . 108.83(16) ?
C6 C1 H1A . . 108.5 ?
C2 C1 H1A . . 108.5 ?
C3 C1 H1A . . 108.5 ?
O1 C2 O2 . . 122.4(2) ?
O1 C2 C1 . . 122.99(17) ?
O2 C2 C1 . . 114.51(17) ?
C4 C3 C8 . . 121.5(2) ?
C4 C3 C1 . . 119.72(19) ?
C8 C3 C1 . . 118.72(19) ?
C3 C4 N1 . . 119.07(18) ?
C3 C4 C7 . . 127.0(2) ?
N1 C4 C7 . . 113.86(19) ?
C6 C5 N1 . . 118.93(18) ?
C6 C5 C11 . . 127.8(2) ?
N1 C5 C11 . . 113.28(17) ?
C5 C6 C12 . . 125.35(19) ?
C5 C6 C1 . . 120.07(18) ?
C12 C6 C1 . . 114.31(16) ?
C4 C7 H7A . . 109.5 ?
C4 C7 H7B . . 109.5 ?
H7A C7 H7B . . 109.5 ?
C4 C7 H7C . . 109.5 ?
H7A C7 H7C . . 109.5 ?
H7B C7 H7C . . 109.5 ?
O3 C8 O4 . . 122.4(3) ?
O3 C8 C3 . . 125.8(3) ?
O4 C8 C3 . . 111.8(2) ?
O4 C9 C10 . . 107.7(4) ?
O4 C9 H9A . . 110.2 ?
C10 C9 H9A . . 110.2 ?
O4 C9 H9B . . 110.2 ?
C10 C9 H9B . . 110.2 ?
H9A C9 H9B . . 108.5 ?
C9 C10 H10D . . 109.5 ?
C9 C10 H10E . . 109.5 ?
H10D C10 H10E . . 109.5 ?
C9 C10 H10F . . 109.5 ?
H10D C10 H10F . . 109.5 ?
H10E C10 H10F . . 109.5 ?
C5 C11 H11A . . 109.5 ?
C5 C11 H11B . . 109.5 ?
H11A C11 H11B . . 109.5 ?
C5 C11 H11C . . 109.5 ?
H11A C11 H11C . . 109.5 ?
H11B C11 H11C . . 109.5 ?
O5 C12 O6 . . 122.05(19) ?
O5 C12 C6 . . 122.53(19) ?
O6 C12 C6 . . 115.42(17) ?
O6 C13 C14 . . 106.9(2) ?
O6 C13 H13A . . 110.3 ?
C14 C13 H13A . . 110.3 ?
O6 C13 H13B . . 110.3 ?
C14 C13 H13B . . 110.3 ?
H13A C13 H13B . . 108.6 ?
C13 C14 H14A . . 109.5 ?
C13 C14 H14B . . 109.5 ?
H14A C14 H14B . . 109.5 ?
C13 C14 H14C . . 109.5 ?
H14A C14 H14C . . 109.5 ?
H14B C14 H14C . . 109.5 ?
C10' C9' O4 . . 97.3(9) ?
C10' C9' H9'A . . 112.3 ?
O4 C9' H9'A . . 112.3 ?
C10' C9' H9'B . . 112.3 ?
O4 C9' H9'B . . 112.3 ?
H9'A C9' H9'B . . 109.9 ?
C9' C10' H10A . . 109.5 ?
C9' C10' H10B . . 109.5 ?
H10A C10' H10B . . 109.5 ?
C9' C10' H10C . . 109.5 ?
H10A C10' H10C . . 109.5 ?
H10B C10' H10C . . 109.5 ?
C5 N1 C4 . . 123.75(16) ?
C5 N1 H1D . . 118.1 ?
C4 N1 H1D . . 118.1 ?
C2 O2 H2A . . 109.5 ?
C8 O4 C9 . . 121.9(3) ?
C8 O4 C9' . . 97.6(5) ?
C12 O6 C13 . . 117.96(17) ?

loop_
_geom_bond_atom_site_label_1
_geom_bond_atom_site_label_2
_geom_bond_site_symmetry_2
_geom_bond_distance
_geom_bond_publ_flag
C1 C6 . 1.510(3) ?
C1 C2 . 1.524(3) ?
C1 C3 . 1.528(3) ?
C1 H1A . 0.9800 ?
C2 O1 . 1.217(3) ?
C2 O2 . 1.304(2) ?
C3 C4 . 1.357(3) ?
C3 C8 . 1.472(3) ?
C4 N1 . 1.383(3) ?
C4 C7 . 1.505(3) ?
C5 C6 . 1.363(3) ?
C5 N1 . 1.378(3) ?
C5 C11 . 1.508(3) ?
C6 C12 . 1.465(3) ?
C7 H7A . 0.9600 ?
C7 H7B . 0.9600 ?
C7 H7C . 0.9600 ?
C8 O3 . 1.204(3) ?
C8 O4 . 1.348(3) ?
C9 O4 . 1.432(4) ?
C9 C10 . 1.461(8) ?
C9 H9A . 0.9700 ?
C9 H9B . 0.9700 ?
C10 H10D . 0.9600 ?
C10 H10E . 0.9600 ?
C10 H10F . 0.9600 ?
C11 H11A . 0.9600 ?
C11 H11B . 0.9600 ?
C11 H11C . 0.9600 ?
C12 O5 . 1.222(2) ?
C12 O6 . 1.332(2) ?
C13 O6 . 1.462(3) ?
C13 C14 . 1.483(4) ?
C13 H13A . 0.9700 ?
C13 H13B . 0.9700 ?
C14 H14A . 0.9600 ?
C14 H14B . 0.9600 ?
C14 H14C . 0.9600 ?
C9' C10' . 1.499(15) ?
C9' O4 . 1.649(12) ?
C9' H9'A . 0.9700 ?
C9' H9'B . 0.9700 ?
C10' H10A . 0.9600 ?
C10' H10B . 0.9600 ?
C10' H10C . 0.9600 ?
N1 H1D . 0.8600 ?
O2 H2A . 0.8200 ?

loop_
_geom_hbond_atom_site_label_D
_geom_hbond_atom_site_label_H
_geom_hbond_atom_site_label_A
_geom_hbond_site_symmetry_A
_geom_hbond_distance_DH
_geom_hbond_distance_HA
_geom_hbond_distance_DA
_geom_hbond_angle_DHA
N1 H1D O5 1_655 0.86 2.17 3.018(2) 166.8
O2 H2A O1 2_665 0.82 1.82 2.641(2) 175.9

loop_
_geom_torsion_atom_site_label_1
_geom_torsion_atom_site_label_2
_geom_torsion_atom_site_label_3
_geom_torsion_atom_site_label_4
_geom_torsion_site_symmetry_1
_geom_torsion_site_symmetry_2
_geom_torsion_site_symmetry_3
_geom_torsion_site_symmetry_4
_geom_torsion
_geom_torsion_publ_flag
C6 C1 C2 O1 . . . . -17.2(3) ?
C3 C1 C2 O1 . . . . 105.9(2) ?
C6 C1 C2 O2 . . . . 166.01(18) ?
C3 C1 C2 O2 . . . . -70.9(2) ?
C6 C1 C3 C4 . . . . 25.8(3) ?
C2 C1 C3 C4 . . . . -97.1(2) ?
C6 C1 C3 C8 . . . . -156.7(2) ?
C2 C1 C3 C8 . . . . 80.4(2) ?
C8 C3 C4 N1 . . . . 175.1(2) ?
C1 C3 C4 N1 . . . . -7.5(3) ?
C8 C3 C4 C7 . . . . -2.6(4) ?
C1 C3 C4 C7 . . . . 174.8(2) ?
N1 C5 C6 C12 . . . . -178.35(18) ?
C11 C5 C6 C12 . . . . 1.5(4) ?
N1 C5 C6 C1 . . . . 8.0(3) ?
C11 C5 C6 C1 . . . . -172.2(2) ?
C2 C1 C6 C5 . . . . 95.5(2) ?
C3 C1 C6 C5 . . . . -26.0(3) ?
C2 C1 C6 C12 . . . . -78.8(2) ?
C3 C1 C6 C12 . . . . 159.62(17) ?
C4 C3 C8 O3 . . . . 18.6(5) ?
C1 C3 C8 O3 . . . . -158.8(3) ?
C4 C3 C8 O4 . . . . -160.1(2) ?
C1 C3 C8 O4 . . . . 22.5(3) ?
C5 C6 C12 O5 . . . . -172.2(2) ?
C1 C6 C12 O5 . . . . 1.8(3) ?
C5 C6 C12 O6 . . . . 8.0(3) ?
C1 C6 C12 O6 . . . . -177.98(17) ?
C6 C5 N1 C4 . . . . 13.9(3) ?
C11 C5 N1 C4 . . . . -166.0(2) ?
C3 C4 N1 C5 . . . . -14.1(3) ?
C7 C4 N1 C5 . . . . 163.9(2) ?
O3 C8 O4 C9 . . . . 0.8(5) ?
C3 C8 O4 C9 . . . . 179.6(3) ?
O3 C8 O4 C9' . . . . 15.3(6) ?
C3 C8 O4 C9' . . . . -165.9(5) ?
C10 C9 O4 C8 . . . . 89.7(5) ?
C10' C9' O4 C8 . . . . 172.6(8) ?
O5 C12 O6 C13 . . . . 2.0(3) ?
C6 C12 O6 C13 . . . . -178.2(2) ?
C14 C13 O6 C12 . . . . 173.7(2) ?
